data_4064909
loop_
_publ_author_name
'Baron, Marco'
'Tubaro, Cristina'
'Basato, Marino'
'Biffis, Andrea'
'Natile, Marta M.'
'Graiff, Claudia'

_publ_section_title
;
 Dinuclear N-Heterocyclic Dicarbene Gold Complexes in I--III and III--III
 Oxidation States: Synthesis and Structural Analysis
;
_journal_issue 17
_journal_name_full Organometallics
_journal_page_first 4607
_journal_paper_doi 10.1021/om2004145
_journal_volume 30
_journal_year 2011
_chemical_formula_sum 'C33 H48 Au3 Br6 F18 N12 P3'
_chemical_formula_weight 2118.10
_chemical_name_systematic
; 
 ? 
;
_space_group_IT_number 2
_symmetry_cell_setting triclinic
_symmetry_space_group_name_Hall '-P 1'
_symmetry_space_group_name_H-M 'P -1'
_atom_sites_solution_hydrogens geom
_atom_sites_solution_primary direct
_atom_sites_solution_secondary difmap
_audit_creation_method SHELXL-97
_cell_angle_alpha 64.6570(10)
_cell_angle_beta 87.4280(10)
_cell_angle_gamma 89.0270(10)
_cell_formula_units_Z 2
_cell_length_a 12.6394(5)
_cell_length_b 15.0375(6)
_cell_length_c 16.4799(7)
_cell_measurement_reflns_used 999
_cell_measurement_temperature 203(2)
_cell_measurement_theta_max 25
_cell_measurement_theta_min 5
_cell_volume 2827.9(2)
_computing_structure_refinement 'SHELXL-97 (Sheldrick, 1997)'
_computing_structure_solution 'SHELXS-97 (Sheldrick, 1990)'
_diffrn_ambient_temperature 203(2)
_diffrn_measured_fraction_theta_full 0.995
_diffrn_measured_fraction_theta_max 0.995
_diffrn_measurement_device_type 'Bruker APEX II'
_diffrn_measurement_method 'omega scan'
_diffrn_radiation_monochromator graphite
_diffrn_radiation_source 'fine-focus sealed tube'
_diffrn_radiation_type MoK\a
_diffrn_radiation_wavelength 0.71073
_diffrn_reflns_av_R_equivalents 0.0643
_diffrn_reflns_av_sigmaI/netI 0.0880
_diffrn_reflns_limit_h_max 17
_diffrn_reflns_limit_h_min -17
_diffrn_reflns_limit_k_max 21
_diffrn_reflns_limit_k_min -21
_diffrn_reflns_limit_l_max 23
_diffrn_reflns_limit_l_min -23
_diffrn_reflns_number 45087
_diffrn_reflns_theta_full 30.11
_diffrn_reflns_theta_max 30.11
_diffrn_reflns_theta_min 1.37
_exptl_absorpt_coefficient_mu 12.186
_exptl_absorpt_correction_T_max 1
_exptl_absorpt_correction_T_min 0.898
_exptl_absorpt_correction_type empirical
_exptl_absorpt_process_details 'Sadabs, Bruker'
_exptl_crystal_density_diffrn 2.487
_exptl_crystal_density_method 'not measured'
_exptl_crystal_description prism
_exptl_crystal_F_000 1968
_exptl_crystal_size_max 0.17
_exptl_crystal_size_mid 0.15
_exptl_crystal_size_min 0.11
_refine_diff_density_max 2.143
_refine_diff_density_min -4.250
_refine_diff_density_rms 0.226
_refine_ls_extinction_method none
_refine_ls_goodness_of_fit_ref 1.022
_refine_ls_hydrogen_treatment constr
_refine_ls_matrix_type full
_refine_ls_number_parameters 688
_refine_ls_number_reflns 16582
_refine_ls_number_restraints 0
_refine_ls_restrained_S_all 1.022
_refine_ls_R_factor_all 0.1178
_refine_ls_R_factor_gt 0.0660
_refine_ls_shift/su_max 0.002
_refine_ls_shift/su_mean 0.000
_refine_ls_structure_factor_coef Fsqd
_refine_ls_weighting_details 'calc w=1/[\s^2^(Fo^2^)+(0.0302P)^2^+44.5254P] where P=(Fo^2^+2Fc^2^)/3'
_refine_ls_weighting_scheme calc
_refine_ls_wR_factor_gt 0.1271
_refine_ls_wR_factor_ref 0.1447
_reflns_number_gt 10130
_reflns_number_total 16582
_reflns_threshold_expression >2sigma(I)
_cod_data_source_file om2004145_si_002.cif
_cod_data_source_block 3b3b'
_cod_original_sg_symbol_H-M P-1
_cod_database_code 4064909

loop_
_symmetry_equiv_pos_as_xyz
'x, y, z'
'-x, -y, -z'

loop_
_atom_site_label
_atom_site_type_symbol
_atom_site_fract_x
_atom_site_fract_y
_atom_site_fract_z
_atom_site_U_iso_or_equiv
_atom_site_adp_type
_atom_site_occupancy
_atom_site_symmetry_multiplicity
_atom_site_calc_flag
_atom_site_refinement_flags
C1 C 0.6053(8) 0.3975(8) 0.1425(7) 0.035(2) Uani 1 1 d .
C2 C 0.5894(10) 0.5701(8) 0.1242(9) 0.049(3) Uani 1 1 d .
H2A H 0.5327 0.6180 0.1101 0.073 Uiso 1 1 calc R
H2B H 0.6466 0.5958 0.0791 0.073 Uiso 1 1 calc R
H2C H 0.6154 0.5570 0.1827 0.073 Uiso 1 1 calc R
C3 C 0.4447(9) 0.4671(9) 0.1072(8) 0.043(3) Uani 1 1 d .
H3 H 0.3897 0.5135 0.0927 0.051 Uiso 1 1 calc R
C4 C 0.4394(9) 0.3739(9) 0.1151(8) 0.046(3) Uani 1 1 d .
H4 H 0.3792 0.3430 0.1073 0.055 Uiso 1 1 calc R
C5 C 0.5672(8) 0.2301(8) 0.1569(8) 0.039(3) Uani 1 1 d .
H5A H 0.6436 0.2249 0.1470 0.046 Uiso 1 1 calc R
H5B H 0.5305 0.2094 0.1166 0.046 Uiso 1 1 calc R
C6 C 0.5348(9) 0.1629(8) 0.2549(8) 0.040(3) Uani 1 1 d .
H6A H 0.5641 0.1891 0.2943 0.048 Uiso 1 1 calc R
H6B H 0.4574 0.1624 0.2626 0.048 Uiso 1 1 calc R
C7 C 0.5737(9) 0.0586(8) 0.2821(8) 0.044(3) Uani 1 1 d .
H7A H 0.6513 0.0593 0.2787 0.052 Uiso 1 1 calc R
H7B H 0.5511 0.0188 0.3450 0.052 Uiso 1 1 calc R
C8 C 0.4303(9) 0.0077(8) 0.2088(9) 0.046(3) Uani 1 1 d .
H8 H 0.3720 0.0352 0.2273 0.056 Uiso 1 1 calc R
C9 C 0.4291(9) -0.0427(8) 0.1588(8) 0.045(3) Uani 1 1 d .
H9 H 0.3688 -0.0578 0.1356 0.054 Uiso 1 1 calc R
C10 C 0.5635(10) -0.1261(10) 0.0973(10) 0.056(3) Uani 1 1 d .
H10A H 0.5015 -0.1419 0.0732 0.083 Uiso 1 1 calc R
H10B H 0.5972 -0.1865 0.1373 0.083 Uiso 1 1 calc R
H10C H 0.6129 -0.0879 0.0484 0.083 Uiso 1 1 calc R
C11 C 0.5961(8) -0.0353(8) 0.1882(8) 0.037(2) Uani 1 1 d .
C12 C 0.9184(9) -0.0614(8) 0.2043(8) 0.042(3) Uani 1 1 d .
C13 C 0.9525(11) -0.1513(12) 0.1087(11) 0.069(4) Uani 1 1 d .
H13A H 1.0151 -0.1765 0.0894 0.103 Uiso 1 1 calc R
H13B H 0.9182 -0.1034 0.0565 0.103 Uiso 1 1 calc R
H13C H 0.9040 -0.2051 0.1424 0.103 Uiso 1 1 calc R
C14 C 1.0851(11) -0.1009(11) 0.1898(11) 0.065(4) Uani 1 1 d .
H14 H 1.1455 -0.1265 0.1720 0.077 Uiso 1 1 calc R
C15 C 1.0830(10) -0.0549(10) 0.2425(11) 0.064(4) Uani 1 1 d .
H15 H 1.1413 -0.0403 0.2682 0.077 Uiso 1 1 calc R
C16 C 0.9388(10) 0.0213(9) 0.3040(10) 0.057(4) Uani 1 1 d .
H16A H 0.9773 -0.0002 0.3596 0.068 Uiso 1 1 calc R
H16B H 0.8630 0.0092 0.3199 0.068 Uiso 1 1 calc R
C17 C 0.9614(12) 0.1448(17) 0.2373(14) 0.112(8) Uani 1 1 d .
H17A H 1.0348 0.1575 0.2135 0.134 Uiso 1 1 calc R
H17B H 0.9131 0.1713 0.1875 0.134 Uiso 1 1 calc R
C18 C 0.9409(15) 0.1806(16) 0.2972(10) 0.109(8) Uani 1 1 d .
H18A H 0.9831 0.1480 0.3505 0.131 Uiso 1 1 calc R
H18B H 0.8655 0.1750 0.3155 0.131 Uiso 1 1 calc R
C19 C 1.0790(10) 0.3179(11) 0.2361(13) 0.087(6) Uani 1 1 d .
H19 H 1.1366 0.2747 0.2562 0.104 Uiso 1 1 calc R
C20 C 1.0827(10) 0.4139(9) 0.1991(10) 0.062(4) Uani 1 1 d .
H20 H 1.1434 0.4527 0.1906 0.074 Uiso 1 1 calc R
C21 C 0.9514(9) 0.5524(8) 0.1291(9) 0.051(3) Uani 1 1 d .
H21A H 1.0128 0.5942 0.1190 0.076 Uiso 1 1 calc R
H21B H 0.8984 0.5668 0.1661 0.076 Uiso 1 1 calc R
H21C H 0.9222 0.5646 0.0718 0.076 Uiso 1 1 calc R
C22 C 0.9166(9) 0.3717(8) 0.1987(9) 0.044(3) Uani 1 1 d .
C23 C 0.5000(10) 0.3660(8) 0.4945(8) 0.041(3) Uani 1 1 d .
C24 C 0.3976(12) 0.4127(11) 0.3570(10) 0.066(4) Uani 1 1 d .
C25 C 0.4670(10) 0.2462(8) 0.4560(9) 0.046(3) Uani 1 1 d .
H25 H 0.4407 0.2124 0.4245 0.055 Uiso 1 1 calc R
C26 C 0.5260(9) 0.2080(8) 0.5279(9) 0.048(3) Uani 1 1 d .
H26 H 0.5501 0.1427 0.5561 0.057 Uiso 1 1 calc R
C27 C 0.6020(12) 0.2711(11) 0.6343(9) 0.061(4) Uani 1 1 d .
C28A C 0.7286(18) 0.2404(16) 0.6178(17) 0.046(6) Uani 0.50 1 d P
C28B C 1.2716(19) 0.3683(19) 0.3691(16) 0.047(6) Uani 0.50 1 d P
C29 C 0.8025(16) 0.3243(13) 0.5420(12) 0.084(5) Uani 1 1 d .
C30 C 0.952(2) 0.2219(15) 0.5062(15) 0.111(9) Uani 1 1 d .
H30 H 0.9102 0.1678 0.5131 0.133 Uiso 1 1 calc R
C31 C 1.053(3) 0.2318(16) 0.4840(17) 0.134(12) Uani 1 1 d .
H31 H 1.0964 0.1850 0.4750 0.161 Uiso 1 1 calc R
C32 C 1.1890(18) 0.3625(14) 0.4557(12) 0.088(6) Uani 1 1 d .
C33 C 0.9984(15) 0.3663(12) 0.4978(10) 0.072(5) Uani 1 1 d .
N1 N 0.5499(7) 0.4801(7) 0.1254(6) 0.038(2) Uani 1 1 d .
N2 N 0.5397(7) 0.3322(7) 0.1369(6) 0.038(2) Uani 1 1 d .
N3 N 0.5363(6) 0.0110(6) 0.2277(6) 0.035(2) Uani 1 1 d .
N4 N 0.5313(7) -0.0686(7) 0.1472(6) 0.037(2) Uani 1 1 d .
N5 N 0.9833(7) -0.1045(8) 0.1658(7) 0.048(3) Uani 1 1 d .
N6 N 0.9759(7) -0.0319(7) 0.2525(7) 0.046(2) Uani 1 1 d .
N7 N 0.9761(8) 0.2928(8) 0.2396(10) 0.077(4) Uani 1 1 d .
N8 N 0.9831(7) 0.4481(7) 0.1751(7) 0.041(2) Uani 1 1 d .
N9 N 0.4519(8) 0.3418(7) 0.4366(6) 0.040(2) Uani 1 1 d .
N10 N 0.5451(8) 0.2836(6) 0.5533(7) 0.044(2) Uani 1 1 d .
N11 N 0.9152(15) 0.3041(9) 0.5181(10) 0.089(5) Uani 1 1 d .
N12 N 1.0868(15) 0.3235(10) 0.4759(10) 0.089(5) Uani 1 1 d .
F1 F 0.8240(6) 0.3058(7) 0.8585(6) 0.074(2) Uani 1 1 d .
F2 F 0.6560(6) 0.2999(6) 0.9143(5) 0.068(2) Uani 1 1 d .
F3 F 0.7006(7) 0.2245(6) 0.8247(6) 0.072(2) Uani 1 1 d .
F4 F 0.5976(6) 0.3601(6) 0.7738(5) 0.0592(19) Uani 1 1 d .
F5 F 0.7628(7) 0.3698(6) 0.7176(6) 0.073(2) Uani 1 1 d .
F6 F 0.7225(7) 0.4426(5) 0.8090(6) 0.067(2) Uani 1 1 d .
F7 F 0.7677(6) 0.7444(5) 0.0592(5) 0.0564(19) Uani 1 1 d .
F8 F 0.7752(6) 0.6852(6) -0.0459(6) 0.064(2) Uani 1 1 d .
F9 F 0.6445(5) 0.7885(5) -0.0461(5) 0.0544(18) Uani 1 1 d .
F10 F 0.7739(6) 0.8403(6) -0.1554(5) 0.068(2) Uani 1 1 d .
F11 F 0.7658(5) 0.8999(5) -0.0502(5) 0.0551(18) Uani 1 1 d .
F12 F 0.8988(5) 0.7970(6) -0.0508(5) 0.067(2) Uani 1 1 d .
F13 F 0.6169(6) -0.0257(7) 0.5553(8) 0.098(3) Uani 1 1 d .
F14 F 0.7412(11) 0.0211(14) 0.6152(11) 0.180(8) Uani 1 1 d .
F15 F 0.7367(10) 0.0810(8) 0.4700(10) 0.149(6) Uani 1 1 d .
F16 F 0.8652(7) -0.0196(9) 0.5376(8) 0.106(4) Uani 1 1 d .
F17 F 0.7385(9) -0.0719(9) 0.4809(8) 0.115(4) Uani 1 1 d .
F18 F 0.7406(10) -0.1311(9) 0.6217(9) 0.146(5) Uani 1 1 d .
P1 P 0.7114(2) 0.3330(2) 0.8172(2) 0.0424(7) Uani 1 1 d .
P2 P 0.7725(2) 0.7931(2) -0.0485(2) 0.0437(7) Uani 1 1 d .
P3 P 0.7410(3) -0.0228(3) 0.5472(3) 0.0515(8) Uani 1 1 d .
Br1 Br 0.80728(13) 0.40862(17) 0.02112(12) 0.0882(6) Uani 1 1 d .
Br2 Br 0.71317(13) 0.34390(15) 0.32605(10) 0.0815(5) Uani 1 1 d .
Br3 Br 0.73298(12) -0.20358(11) 0.32277(12) 0.0792(5) Uani 1 1 d .
Br4 Br 0.77819(11) 0.10453(10) 0.06282(10) 0.0640(4) Uani 1 1 d .
Br5 Br 0.64681(13) 0.55006(10) 0.39159(11) 0.0649(4) Uani 1 1 d .
Br6 Br 1.04233(15) 0.42489(13) 0.65587(11) 0.0758(5) Uani 1 1 d .
Au1 Au 0.76104(3) 0.38108(3) 0.17199(3) 0.03457(11) Uani 1 1 d .
Au2 Au 0.75706(3) -0.04920(3) 0.19441(3) 0.03419(11) Uani 1 1 d .
Au3 Au 0.5000 0.5000 0.5000 0.04482(17) Uani 1 2 d S
Au4 Au 1.0000 0.5000 0.5000 0.0618(2) Uani 1 2 d S

loop_
_atom_site_aniso_label
_atom_site_aniso_U_11
_atom_site_aniso_U_22
_atom_site_aniso_U_33
_atom_site_aniso_U_23
_atom_site_aniso_U_13
_atom_site_aniso_U_12
C1 0.033(6) 0.036(6) 0.038(6) -0.020(5) 0.009(5) -0.003(4)
C2 0.052(7) 0.034(6) 0.063(9) -0.023(6) -0.001(6) 0.005(5)
C3 0.035(6) 0.052(7) 0.043(7) -0.024(6) -0.004(5) 0.011(5)
C4 0.032(6) 0.059(8) 0.046(7) -0.022(6) -0.005(5) 0.001(5)
C5 0.032(5) 0.036(6) 0.060(8) -0.033(6) 0.014(5) -0.010(4)
C6 0.038(6) 0.042(6) 0.045(7) -0.025(6) 0.013(5) -0.006(5)
C7 0.044(7) 0.046(7) 0.047(7) -0.026(6) 0.007(5) -0.005(5)
C8 0.034(6) 0.030(6) 0.078(9) -0.027(6) 0.008(6) 0.001(5)
C9 0.027(6) 0.041(6) 0.059(8) -0.015(6) 0.005(5) -0.001(5)
C10 0.048(7) 0.067(9) 0.073(9) -0.051(8) 0.016(7) -0.010(6)
C11 0.028(5) 0.031(5) 0.044(7) -0.010(5) 0.008(5) -0.004(4)
C12 0.033(6) 0.038(6) 0.042(7) -0.006(5) 0.005(5) 0.001(5)
C13 0.043(8) 0.081(11) 0.087(12) -0.041(9) -0.009(7) 0.019(7)
C14 0.038(7) 0.062(9) 0.086(11) -0.024(9) -0.006(7) 0.009(6)
C15 0.034(7) 0.048(8) 0.098(12) -0.016(8) -0.028(7) 0.000(6)
C16 0.042(7) 0.046(7) 0.083(10) -0.027(7) -0.015(7) 0.000(6)
C17 0.045(9) 0.23(3) 0.131(17) -0.144(19) 0.036(10) -0.047(12)
C18 0.093(13) 0.19(2) 0.037(9) -0.037(11) 0.013(8) -0.072(14)
C19 0.026(7) 0.046(8) 0.164(18) -0.022(10) -0.009(9) -0.001(6)
C20 0.036(7) 0.041(7) 0.095(11) -0.014(7) -0.014(7) -0.010(5)
C21 0.042(7) 0.031(6) 0.076(9) -0.019(6) 0.010(6) -0.014(5)
C22 0.034(6) 0.032(6) 0.061(8) -0.015(6) -0.002(5) -0.003(5)
C23 0.052(7) 0.026(5) 0.043(7) -0.012(5) 0.002(5) -0.005(5)
C24 0.077(10) 0.069(10) 0.054(9) -0.026(8) -0.014(8) 0.008(8)
C25 0.053(7) 0.038(6) 0.059(8) -0.034(6) 0.011(6) -0.011(6)
C26 0.043(7) 0.029(6) 0.072(9) -0.024(6) 0.007(6) 0.001(5)
C27 0.074(10) 0.066(9) 0.044(8) -0.022(7) -0.014(7) -0.002(7)
C28A 0.039(13) 0.028(11) 0.060(16) -0.008(11) 0.014(11) -0.002(9)
C28B 0.044(13) 0.063(16) 0.034(13) -0.019(12) -0.006(10) -0.017(12)
C29 0.113(15) 0.078(12) 0.076(12) -0.049(10) -0.009(10) 0.031(10)
C30 0.21(3) 0.050(10) 0.085(15) -0.038(10) -0.048(19) 0.037(16)
C31 0.25(3) 0.067(13) 0.12(2) -0.069(14) -0.09(2) 0.08(2)
C32 0.112(16) 0.084(13) 0.066(11) -0.032(10) -0.005(11) 0.030(11)
C33 0.117(14) 0.062(9) 0.056(9) -0.040(8) -0.048(9) 0.051(10)
N1 0.037(5) 0.037(5) 0.039(5) -0.017(4) 0.008(4) 0.003(4)
N2 0.038(5) 0.038(5) 0.046(6) -0.025(5) 0.001(4) -0.003(4)
N3 0.021(4) 0.031(5) 0.052(6) -0.016(4) 0.013(4) -0.005(3)
N4 0.029(5) 0.037(5) 0.043(5) -0.013(4) 0.002(4) -0.002(4)
N5 0.025(5) 0.058(7) 0.060(7) -0.025(6) -0.004(4) 0.009(4)
N6 0.027(5) 0.041(6) 0.065(7) -0.018(5) -0.005(5) 0.001(4)
N7 0.022(5) 0.038(6) 0.151(13) -0.022(7) -0.010(6) -0.004(4)
N8 0.034(5) 0.038(5) 0.049(6) -0.018(5) 0.001(4) -0.004(4)
N9 0.051(6) 0.036(5) 0.035(5) -0.019(4) 0.004(4) -0.006(4)
N10 0.051(6) 0.020(4) 0.060(7) -0.017(4) -0.009(5) 0.003(4)
N11 0.160(16) 0.045(7) 0.083(10) -0.045(7) -0.053(10) 0.032(9)
N12 0.141(15) 0.063(9) 0.087(11) -0.054(8) -0.047(10) 0.046(9)
F1 0.039(4) 0.094(6) 0.106(7) -0.056(6) -0.019(4) 0.013(4)
F2 0.067(5) 0.077(6) 0.047(5) -0.015(4) 0.005(4) 0.003(4)
F3 0.069(5) 0.049(5) 0.107(7) -0.041(5) 0.001(5) -0.007(4)
F4 0.045(4) 0.071(5) 0.060(5) -0.026(4) -0.009(4) 0.008(4)
F5 0.068(5) 0.090(6) 0.077(6) -0.053(5) 0.021(4) -0.020(5)
F6 0.080(6) 0.048(4) 0.079(6) -0.032(4) -0.013(5) 0.006(4)
F7 0.056(4) 0.066(5) 0.041(4) -0.016(4) -0.003(3) -0.008(4)
F8 0.054(5) 0.064(5) 0.088(6) -0.045(5) -0.017(4) 0.015(4)
F9 0.036(4) 0.058(4) 0.069(5) -0.026(4) -0.005(3) 0.000(3)
F10 0.057(5) 0.099(6) 0.044(4) -0.027(4) 0.003(4) 0.007(4)
F11 0.042(4) 0.052(4) 0.070(5) -0.026(4) 0.009(3) -0.008(3)
F12 0.032(4) 0.102(6) 0.064(5) -0.033(5) 0.007(3) -0.001(4)
F13 0.035(4) 0.106(8) 0.147(10) -0.048(7) 0.022(5) 0.000(5)
F14 0.134(11) 0.34(2) 0.191(15) -0.231(17) 0.013(10) -0.018(12)
F15 0.108(9) 0.078(8) 0.174(13) 0.026(8) 0.028(8) -0.004(6)
F16 0.040(5) 0.151(10) 0.162(11) -0.100(9) -0.005(6) 0.002(5)
F17 0.102(8) 0.146(10) 0.150(11) -0.115(9) -0.003(7) -0.005(7)
F18 0.124(10) 0.095(9) 0.150(12) 0.011(8) -0.010(9) 0.024(7)
P1 0.0341(15) 0.0419(17) 0.055(2) -0.0249(15) -0.0042(14) 0.0023(13)
P2 0.0341(16) 0.0514(19) 0.0453(18) -0.0209(15) 0.0025(13) 0.0018(13)
P3 0.0356(17) 0.064(2) 0.061(2) -0.0337(19) 0.0065(15) 0.0018(15)
Br1 0.0521(9) 0.1668(19) 0.0661(10) -0.0706(12) 0.0093(7) 0.0027(10)
Br2 0.0569(9) 0.1312(16) 0.0481(9) -0.0306(10) 0.0011(7) -0.0020(9)
Br3 0.0551(9) 0.0493(8) 0.0855(12) 0.0158(8) 0.0064(8) -0.0010(7)
Br4 0.0457(7) 0.0539(8) 0.0587(9) 0.0069(7) 0.0089(6) 0.0045(6)
Br5 0.0755(10) 0.0431(7) 0.0756(10) -0.0257(7) 0.0092(8) -0.0091(7)
Br6 0.0952(12) 0.0804(11) 0.0598(10) -0.0364(9) -0.0243(9) 0.0177(9)
Au1 0.0274(2) 0.0316(2) 0.0470(3) -0.01942(19) 0.00315(17) -0.00150(16)
Au2 0.0247(2) 0.0317(2) 0.0415(2) -0.01160(18) 0.00240(17) -0.00014(15)
Au3 0.0670(5) 0.0230(3) 0.0430(4) -0.0120(3) -0.0103(3) 0.0009(3)
Au4 0.0862(6) 0.0527(4) 0.0656(5) -0.0413(4) -0.0368(4) 0.0297(4)

loop_
_atom_type_symbol
_atom_type_description
_atom_type_scat_dispersion_real
_atom_type_scat_dispersion_imag
_atom_type_scat_source
C C 0.0033 0.0016 'International Tables Vol C Tables 4.2.6.8 and 6.1.1.4'
H H 0.0000 0.0000 'International Tables Vol C Tables 4.2.6.8 and 6.1.1.4'
N N 0.0061 0.0033 'International Tables Vol C Tables 4.2.6.8 and 6.1.1.4'
F F 0.0171 0.0103 'International Tables Vol C Tables 4.2.6.8 and 6.1.1.4'
P P 0.1023 0.0942 'International Tables Vol C Tables 4.2.6.8 and 6.1.1.4'
Br Br -0.2901 2.4595 'International Tables Vol C Tables 4.2.6.8 and 6.1.1.4'
Au Au -2.0133 8.8022 'International Tables Vol C Tables 4.2.6.8 and 6.1.1.4'

loop_
_geom_angle_atom_site_label_1
_geom_angle_atom_site_label_2
_geom_angle_atom_site_label_3
_geom_angle
_geom_angle_site_symmetry_1
_geom_angle_site_symmetry_3
N2 C1 N1 107.5(9) . .
N2 C1 Au1 128.5(8) . .
N1 C1 Au1 124.0(8) . .
C4 C3 N1 105.8(10) . .
C3 C4 N2 107.5(10) . .
N2 C5 C6 109.8(8) . .
C7 C6 C5 111.7(9) . .
N3 C7 C6 114.8(10) . .
C9 C8 N3 105.6(10) . .
C8 C9 N4 108.0(11) . .
N4 C11 N3 107.0(9) . .
N4 C11 Au2 128.5(8) . .
N3 C11 Au2 124.6(8) . .
N6 C12 N5 107.6(10) . .
N6 C12 Au2 126.1(9) . .
N5 C12 Au2 126.1(9) . .
C15 C14 N5 107.6(12) . .
C14 C15 N6 106.5(12) . .
N6 C16 C17 107.1(11) . .
C18 C17 C16 99.8(16) . .
C17 C18 N7 100.2(15) . .
C20 C19 N7 106.5(12) . .
C19 C20 N8 108.0(11) . .
N7 C22 N8 104.7(10) . .
N7 C22 Au1 129.7(8) . .
N8 C22 Au1 125.6(8) . .
N10 C23 N9 106.5(9) . .
N10 C23 Au3 125.5(9) . .
N9 C23 Au3 127.9(8) . .
N9 C24 C28B 105.0(13) . 1_455
C26 C25 N9 107.6(10) . .
C25 C26 N10 106.7(10) . .
N10 C27 C28A 106.3(13) . .
C29 C28A C27 117.7(16) . .
C24 C28B C32 120.9(16) 1_655 .
N11 C29 C28A 122.4(15) . .
C31 C30 N11 110(2) . .
C30 C31 N12 109(2) . .
N12 C32 C28B 126.7(17) . .
N11 C33 N12 109.0(14) . .
N11 C33 Au4 127.2(12) . .
N12 C33 Au4 123.8(15) . .
C1 N1 C3 109.6(9) . .
C1 N1 C2 126.6(10) . .
C3 N1 C2 123.8(9) . .
C1 N2 C4 109.6(9) . .
C1 N2 C5 124.8(9) . .
C4 N2 C5 125.4(9) . .
C11 N3 C8 109.3(9) . .
C11 N3 C7 126.7(9) . .
C8 N3 C7 124.0(9) . .
C11 N4 C9 110.1(10) . .
C11 N4 C10 125.0(9) . .
C9 N4 C10 124.9(10) . .
C12 N5 C14 109.4(12) . .
C12 N5 C13 126.3(10) . .
C14 N5 C13 124.2(11) . .
C12 N6 C15 108.8(11) . .
C12 N6 C16 126.7(10) . .
C15 N6 C16 124.3(11) . .
C22 N7 C19 111.2(11) . .
C22 N7 C18 129.2(11) . .
C19 N7 C18 119.3(12) . .
C22 N8 C20 109.3(10) . .
C22 N8 C21 124.4(9) . .
C20 N8 C21 126.3(10) . .
C23 N9 C25 110.8(10) . .
C23 N9 C24 124.2(10) . .
C25 N9 C24 124.7(11) . .
C23 N10 C26 108.3(10) . .
C23 N10 C27 127.1(10) . .
C26 N10 C27 124.5(10) . .
C33 N11 C30 106.5(19) . .
C33 N11 C29 126.0(12) . .
C30 N11 C29 127.4(19) . .
C33 N12 C32 126.3(15) . .
C33 N12 C31 106(2) . .
C32 N12 C31 127.6(19) . .
F1 P1 F3 89.5(5) . .
F1 P1 F2 91.2(5) . .
F3 P1 F2 90.7(5) . .
F1 P1 F5 91.1(5) . .
F3 P1 F5 90.6(5) . .
F2 P1 F5 177.3(5) . .
F1 P1 F4 179.0(5) . .
F3 P1 F4 90.0(4) . .
F2 P1 F4 89.6(4) . .
F5 P1 F4 88.1(5) . .
F1 P1 F6 90.6(5) . .
F3 P1 F6 179.7(5) . .
F2 P1 F6 89.6(5) . .
F5 P1 F6 89.1(5) . .
F4 P1 F6 89.9(4) . .
F10 P2 F11 90.6(5) . .
F10 P2 F12 90.6(4) . .
F11 P2 F12 90.5(4) . .
F10 P2 F7 178.4(5) . .
F11 P2 F7 90.0(4) . .
F12 P2 F7 91.0(4) . .
F10 P2 F8 89.8(5) . .
F11 P2 F8 178.1(4) . .
F12 P2 F8 91.3(4) . .
F7 P2 F8 89.5(4) . .
F10 P2 F9 89.4(4) . .
F11 P2 F9 89.8(4) . .
F12 P2 F9 179.7(5) . .
F7 P2 F9 89.0(4) . .
F8 P2 F9 88.4(4) . .
F14 P3 F15 90.3(10) . .
F14 P3 F17 177.5(9) . .
F15 P3 F17 92.0(8) . .
F14 P3 F18 93.2(10) . .
F15 P3 F18 175.9(9) . .
F17 P3 F18 84.5(8) . .
F14 P3 F13 89.2(7) . .
F15 P3 F13 89.8(6) . .
F17 P3 F13 89.7(6) . .
F18 P3 F13 88.1(6) . .
F14 P3 F16 91.6(7) . .
F15 P3 F16 89.7(7) . .
F17 P3 F16 89.5(6) . .
F18 P3 F16 92.4(7) . .
F13 P3 F16 179.1(7) . .
C22 Au1 C1 177.3(4) . .
C22 Au1 Br1 89.6(4) . .
C1 Au1 Br1 89.9(3) . .
C22 Au1 Br2 90.7(4) . .
C1 Au1 Br2 89.9(3) . .
Br1 Au1 Br2 176.85(8) . .
C11 Au2 C12 177.9(5) . .
C11 Au2 Br3 88.9(3) . .
C12 Au2 Br3 90.8(3) . .
C11 Au2 Br4 90.2(3) . .
C12 Au2 Br4 90.2(3) . .
Br3 Au2 Br4 178.36(7) . .
C23 Au3 C23 179.998(2) . 2_666
C23 Au3 Br5 91.0(3) . 2_666
C23 Au3 Br5 89.0(3) 2_666 2_666
C23 Au3 Br5 89.0(3) . .
C23 Au3 Br5 91.0(3) 2_666 .
Br5 Au3 Br5 180.00(7) 2_666 .
C33 Au4 C33 179.998(2) 2_766 .
C33 Au4 Br6 89.5(4) 2_766 .
C33 Au4 Br6 90.5(4) . .
C33 Au4 Br6 90.5(4) 2_766 2_766
C33 Au4 Br6 89.5(4) . 2_766
Br6 Au4 Br6 179.998(1) . 2_766

loop_
_geom_bond_atom_site_label_1
_geom_bond_atom_site_label_2
_geom_bond_distance
_geom_bond_site_symmetry_2
C1 N2 1.331(13) .
C1 N1 1.342(13) .
C1 Au1 2.035(11) .
C2 N1 1.442(14) .
C3 C4 1.353(16) .
C3 N1 1.411(14) .
C4 N2 1.397(14) .
C5 N2 1.465(13) .
C5 C6 1.534(15) .
C6 C7 1.514(15) .
C7 N3 1.461(14) .
C8 C9 1.338(17) .
C8 N3 1.396(14) .
C9 N4 1.372(13) .
C10 N4 1.468(14) .
C11 N4 1.315(14) .
C11 N3 1.346(13) .
C11 Au2 2.044(10) .
C12 N6 1.312(15) .
C12 N5 1.335(15) .
C12 Au2 2.052(11) .
C13 N5 1.462(17) .
C14 C15 1.32(2) .
C14 N5 1.372(16) .
C15 N6 1.412(16) .
C16 N6 1.454(16) .
C16 C17 1.73(3) .
C17 C18 1.33(2) .
C18 N7 1.60(2) .
C19 C20 1.306(18) .
C19 N7 1.352(15) .
C20 N8 1.362(15) .
C21 N8 1.477(14) .
C22 N7 1.327(15) .
C22 N8 1.342(14) .
C22 Au1 2.023(11) .
C23 N10 1.340(14) .
C23 N9 1.331(14) .
C23 Au3 2.055(11) .
C24 N9 1.479(17) .
C24 C28B 1.71(3) 1_455
C25 C26 1.331(18) .
C25 N9 1.344(14) .
C26 N10 1.398(14) .
C27 N10 1.484(16) .
C27 C28A 1.70(3) .
C28A C29 1.62(3) .
C28B C24 1.71(3) 1_655
C28B C32 1.70(3) .
C29 N11 1.52(2) .
C30 C31 1.31(3) .
C30 N11 1.40(2) .
C31 N12 1.40(3) .
C32 N12 1.39(2) .
C33 N11 1.35(2) .
C33 N12 1.39(2) .
C33 Au4 2.026(15) .
F1 P1 1.576(8) .
F2 P1 1.591(8) .
F3 P1 1.590(8) .
F4 P1 1.603(7) .
F5 P1 1.600(9) .
F6 P1 1.603(8) .
F7 P2 1.603(8) .
F8 P2 1.605(8) .
F9 P2 1.618(7) .
F10 P2 1.592(8) .
F11 P2 1.595(8) .
F12 P2 1.597(7) .
F13 P3 1.567(8) .
F14 P3 1.523(10) .
F15 P3 1.537(11) .
F16 P3 1.570(9) .
F17 P3 1.562(10) .
F18 P3 1.565(12) .
Br1 Au1 2.3856(16) .
Br2 Au1 2.4048(16) .
Br3 Au2 2.3914(14) .
Br4 Au2 2.4074(13) .
Br5 Au3 2.4083(15) .
Br6 Au4 2.4040(15) .
Au3 C23 2.055(11) 2_666
Au3 Br5 2.4083(15) 2_666
Au4 C33 2.026(15) 2_766
Au4 Br6 2.4040(16) 2_766
